data_7700100
loop_
_publ_author_name
'Zaiter, Samantha'
'Kirk, Charlotte'
'Taylor, Matthew'
'Klein, Y. Maximilian'
'Housecroft, Catherine E.'
'Sciortino, Natasha F.'
'Clements, John E.'
'Cooper, Richard I.'
'Kepert, Cameron J.'
'Neville, Suzanne M.'

_publ_section_title
;
 Heteroatom substitution effects in spin crossover dinuclear complexes.
;
_journal_issue 21
_journal_name_full 'Dalton transactions (Cambridge, England : 2003)'
_journal_page_first 7337
_journal_page_last 7343
_journal_paper_doi 10.1039/c8dt05010d
_journal_volume 48
_journal_year 2019
_chemical_formula_moiety 'C39 H30 Fe2 N24 O5 S4, C7 H6 N4 O, C H4 O'
_chemical_formula_sum 'C47 H40 Fe2 N28 O7 S4'
_chemical_formula_weight 1349.01
_chemical_name_common 'fur-S 250 K'
_space_group_crystal_system triclinic
_space_group_IT_number 2
_space_group_name_Hall '-P 1'
_space_group_name_H-M_alt 'P -1'
_symmetry_space_group_name_Hall '-P 1'
_symmetry_space_group_name_H-M 'P -1'
_atom_sites_solution_hydrogens geom
_audit_creation_method SHELXL-2018/3
_audit_update_record
;
2019-03-06 deposited with the CCDC.    2019-03-11 downloaded from the CCDC.
;
_cell_angle_alpha 82.165(4)
_cell_angle_beta 75.456(6)
_cell_angle_gamma 76.699(6)
_cell_formula_units_Z 2
_cell_length_a 11.7242(11)
_cell_length_b 13.7606(6)
_cell_length_c 20.3784(10)
_cell_measurement_reflns_used 9990
_cell_measurement_temperature 250(2)
_cell_measurement_theta_max 23.55
_cell_measurement_theta_min 2.95
_cell_volume 3086.2(4)
_computing_cell_refinement
;
CrysAlisPro, Agilent Technologies,
Version 1.171.36.28 (release 01-02-2013 CrysAlis171 .NET)
(compiled Feb  1 2013,16:14:44)
;
_computing_data_collection
;
CrysAlisPro, Agilent Technologies,
Version 1.171.36.28 (release 01-02-2013 CrysAlis171 .NET)
(compiled Feb  1 2013,16:14:44)
;
_computing_data_reduction
;
CrysAlisPro, Agilent Technologies,
Version 1.171.36.28 (release 01-02-2013 CrysAlis171 .NET)
(compiled Feb  1 2013,16:14:44)
;
_computing_molecular_graphics 'POV-RAY, WebLab Viewer'
_computing_structure_refinement 'SHELXL-2018/3 (Sheldrick, 2018)'
_computing_structure_solution 'SHELXT (Sheldrick 2018)'
_diffrn_ambient_temperature 250(2)
_diffrn_measured_fraction_theta_full 0.998
_diffrn_measured_fraction_theta_max 0.838
_diffrn_measurement_device_type mirror
_diffrn_measurement_method '\w scans'
_diffrn_radiation_type MoK\a
_diffrn_radiation_wavelength 0.71073
_diffrn_reflns_av_R_equivalents 0.0487
_diffrn_reflns_av_unetI/netI 0.0683
_diffrn_reflns_Laue_measured_fraction_full 0.998
_diffrn_reflns_Laue_measured_fraction_max 0.838
_diffrn_reflns_limit_h_max 15
_diffrn_reflns_limit_h_min -15
_diffrn_reflns_limit_k_max 18
_diffrn_reflns_limit_k_min -18
_diffrn_reflns_limit_l_max 28
_diffrn_reflns_limit_l_min -28
_diffrn_reflns_number 31983
_diffrn_reflns_point_group_measured_fraction_full 0.998
_diffrn_reflns_point_group_measured_fraction_max 0.838
_diffrn_reflns_theta_full 25.242
_diffrn_reflns_theta_max 29.575
_diffrn_reflns_theta_min 2.917
_diffrn_source 'SuperNova X-ray Source'
_exptl_absorpt_coefficient_mu 0.677
_exptl_absorpt_correction_T_max 0.905
_exptl_absorpt_correction_T_min 0.823
_exptl_absorpt_correction_type multi-scan
_exptl_absorpt_process_details
;
CrysAlisPro, Agilent Technologies,
Version 1.171.36.28 (release 01-02-2013 CrysAlis171 .NET)
(compiled Feb  1 2013,16:14:44)
Empirical absorption correction using spherical harmonics,
 implemented in SCALE3 ABSPACK scaling algorithm.
;
_exptl_crystal_colour yellow
_exptl_crystal_density_diffrn 1.452
_exptl_crystal_description block
_exptl_crystal_F_000 1380
_exptl_crystal_size_max 0.300
_exptl_crystal_size_mid 0.300
_exptl_crystal_size_min 0.150
_platon_squeeze_details
;
TITL ck1Mo_2_250_00 in P-1
CELL   11.7242   13.7606   20.3784     82.17     75.46     76.70
SPGR P-1
# Solvent Accessible Volume =       212
# Electrons Found in S.A.V. =        50
# Note: Atoms in Void are Labelled as Cxxx and Qxxx for all Others
Q101 0.283 0.134 0.053 !       2.17 eA-3
C102 0.925 0.579 0.021 !       2.13 eA-3
C103 0.782 0.680 0.125 !       1.98 eA-3
C104 0.015 0.492 0.014 !       1.76 eA-3
Q105 0.363 0.129 0.035 !       1.42 eA-3
Q106 0.186 0.107 0.059 !       0.94 eA-3
Q107 0.488 0.673 0.113 !       0.91 eA-3
Q108 0.514 0.703 0.094 !       0.81 eA-3
Q109 0.423 0.734 0.014 !       0.77 eA-3
Q110 0.532 0.790 0.313 !       0.72 eA-3
Q111 0.280 0.892 0.250 !       0.70 eA-3
Q112 0.408 0.923 0.170 !       0.69 eA-3
Q113 0.581 0.206 0.018 !       0.65 eA-3
Q114 0.435 0.817 0.083 !       0.65 eA-3
Q115 0.515 0.662 0.049 !       0.65 eA-3
Q116 0.575 0.766 0.297 !       0.63 eA-3
Q117 0.484 0.701 0.365 !       0.62 eA-3
Q118 0.717 0.020 0.374 !       0.60 eA-3
Q119 0.359 0.870 0.157 !       0.60 eA-3
Q120 0.586 0.845 0.329 !       0.59 eA-3
Q121 0.359 0.829 0.249 !       0.59 eA-3
Q122 0.737 0.619 0.114 !       0.57 eA-3
Q123 0.561 0.741 0.388 !       0.56 eA-3
Q124 0.391 0.816 0.046 !       0.55 eA-3
Q125 0.014 0.741 0.186 !       0.53 eA-3
Q126 0.402 0.859 0.133 !       0.52 eA-3
Q127 0.500 0.736 0.309 !       0.52 eA-3
Q128 0.484 0.632 0.063 !       0.51 eA-3
Q129 0.457 0.827 0.345 !       0.50 eA-3
Q130 0.515 0.756 0.405 !       0.50 eA-3
;
_refine_diff_density_max 0.711
_refine_diff_density_min -0.840
_refine_diff_density_rms 0.073
_refine_ls_extinction_method none
_refine_ls_goodness_of_fit_ref 1.071
_refine_ls_hydrogen_treatment constr
_refine_ls_matrix_type full
_refine_ls_number_parameters 802
_refine_ls_number_reflns 14494
_refine_ls_number_restraints 9
_refine_ls_restrained_S_all 1.074
_refine_ls_R_factor_all 0.0932
_refine_ls_R_factor_gt 0.0591
_refine_ls_shift/su_max 0.000
_refine_ls_shift/su_mean 0.000
_refine_ls_structure_factor_coef Fsqd
_refine_ls_weighting_details 'w=1/[\s^2^(Fo^2^)+(0.0759P)^2^] where P=(Fo^2^+2Fc^2^)/3'
_refine_ls_weighting_scheme calc
_refine_ls_wR_factor_gt 0.1423
_refine_ls_wR_factor_ref 0.1661
_reflns_Friedel_coverage 0.000
_reflns_number_gt 9594
_reflns_number_total 14494
_reflns_threshold_expression 'I > 2\s(I)'
_cod_data_source_file c8dt05010d2.cif
_cod_data_source_block 1884823
_cod_database_code 7700100
_shelx_shelxl_version_number 2018/3
_shelx_space_group_comment
;
The symmetry employed for this shelxl refinement is uniquely defined
by the following loop, which should always be used as a source of
symmetry information in preference to the above space-group names.
They are only intended as comments.
;
_shelx_estimated_absorpt_t_min 0.823
_shelx_estimated_absorpt_t_max 0.905
_exptl_absorpt_special_details
; 
 on mitegen loop in thin layer of oil
;
_platon_squeeze_void_probe_radius 1.20

loop_
_space_group_symop_operation_xyz
'x, y, z'
'-x, -y, -z'

loop_
_atom_site_label
_atom_site_type_symbol
_atom_site_fract_x
_atom_site_fract_y
_atom_site_fract_z
_atom_site_U_iso_or_equiv
_atom_site_adp_type
_atom_site_occupancy
_atom_site_site_symmetry_order
_atom_site_calc_flag
_atom_site_refinement_flags_posn
_atom_site_refinement_flags_adp
_atom_site_refinement_flags_occupancy
_atom_site_disorder_assembly
_atom_site_disorder_group
Fe1 Fe 0.64086(4) 0.15119(3) 0.79692(2) 0.03237(12) Uani 1 1 d D . . . .
Fe2 Fe 0.46299(4) 0.23451(3) 0.64719(2) 0.03065(12) Uani 1 1 d . . . . .
S1 S 1.03092(10) 0.23863(8) 0.75971(5) 0.0661(3) Uani 1 1 d . . . . .
S3 S 0.64420(10) 0.38729(8) 0.42490(4) 0.0656(3) Uani 1 1 d . . . . .
S4 S 0.33534(14) -0.03874(7) 0.57696(6) 0.0852(4) Uani 1 1 d . . . . .
O1 O 0.6305(3) 0.74056(16) 0.75668(14) 0.0704(8) Uani 1 1 d . . . . .
O2 O 1.0659(2) -0.20782(18) 0.50703(12) 0.0617(7) Uani 1 1 d . . . . .
O3 O 0.0909(3) -0.1426(2) 0.93617(14) 0.0810(9) Uani 1 1 d . . . . .
O4 O 0.6459(3) 0.4581(2) 1.13221(15) 0.0869(10) Uani 1 1 d . . . . .
O5 O -0.1855(2) 0.52125(17) 0.56298(12) 0.0575(6) Uani 1 1 d . . . . .
N1 N 0.8153(3) 0.1720(2) 0.78857(14) 0.0504(7) Uani 1 1 d . . . . .
N2 N 0.6792(3) 0.00736(19) 0.85047(14) 0.0538(8) Uani 1 1 d D . . . .
N3 N 0.5337(3) 0.30235(19) 0.55109(12) 0.0472(7) Uani 1 1 d . . . . .
N4 N 0.3910(3) 0.13483(19) 0.60532(13) 0.0480(7) Uani 1 1 d . . . . .
N5 N 0.5992(2) 0.29983(15) 0.74616(11) 0.0373(6) Uani 1 1 d . . . . .
N6 N 0.5392(2) 0.33246(15) 0.69479(11) 0.0334(5) Uani 1 1 d . . . . .
N7 N 0.5927(2) 0.45927(15) 0.72290(11) 0.0370(6) Uani 1 1 d . . . . .
N8 N 0.6131(3) 0.55271(16) 0.73362(13) 0.0446(7) Uani 1 1 d . . . . .
N9 N 0.6943(2) 0.09377(16) 0.69632(11) 0.0356(6) Uani 1 1 d . . . . .
N10 N 0.6355(2) 0.12137(15) 0.64375(11) 0.0345(5) Uani 1 1 d . . . . .
N11 N 0.7959(2) 0.00646(17) 0.61084(12) 0.0400(6) Uani 1 1 d . . . . .
N12 N 0.8889(3) -0.06652(18) 0.57781(13) 0.0471(7) Uani 1 1 d . . . . .
N13 N 0.4598(2) 0.13061(17) 0.80101(11) 0.0391(6) Uani 1 1 d . . . . .
N14 N 0.4018(2) 0.15012(16) 0.74805(11) 0.0350(5) Uani 1 1 d . . . . .
N15 N 0.3066(2) 0.05676(17) 0.82924(12) 0.0407(6) Uani 1 1 d . . . . .
N16 N 0.2261(3) -0.00704(18) 0.86014(13) 0.0477(7) Uani 1 1 d . . . . .
N20 N 0.6118(3) 0.2629(2) 1.04954(16) 0.0665(9) Uani 1 1 d D . . . .
N21 N 0.2898(2) 0.34004(16) 0.66131(11) 0.0352(5) Uani 1 1 d . . . . .
N22 N 0.2552(3) 0.42049(19) 0.70172(13) 0.0490(7) Uani 1 1 d . . . . .
N23 N 0.1216(2) 0.43144(16) 0.64195(12) 0.0373(6) Uani 1 1 d . . . . .
N24 N 0.0205(3) 0.45800(18) 0.61305(13) 0.0454(6) Uani 1 1 d . . . . .
C1 C 0.9052(3) 0.1991(2) 0.77685(15) 0.0436(7) Uani 1 1 d . . . . .
C3 C 0.5778(3) 0.3369(2) 0.49864(15) 0.0431(7) Uani 1 1 d . . . . .
C4 C 0.3687(3) 0.0637(2) 0.59216(14) 0.0415(7) Uani 1 1 d . . . . .
C5 C 0.6303(3) 0.3773(2) 0.76202(15) 0.0430(8) Uani 1 1 d . . . . .
H5 H 0.672676 0.375902 0.795766 0.052 Uiso 1 1 calc R U . . .
C6 C 0.5362(3) 0.42890(19) 0.68143(14) 0.0368(7) Uani 1 1 d . . . . .
H6 H 0.500399 0.470347 0.648317 0.044 Uiso 1 1 calc R U . . .
C7 C 0.5567(3) 0.62834(19) 0.70351(15) 0.0418(7) Uani 1 1 d . . . . .
H7 H 0.510105 0.619410 0.674261 0.050 Uiso 1 1 calc R U . . .
C8 C 0.5641(3) 0.7279(2) 0.71410(16) 0.0455(8) Uani 1 1 d . . . . .
C9 C 0.5140(4) 0.8166(2) 0.6879(2) 0.0625(10) Uani 1 1 d . . . . .
H9 H 0.464714 0.827733 0.656530 0.075 Uiso 1 1 calc R U . . .
C10 C 0.5484(4) 0.8908(2) 0.7158(2) 0.0710(12) Uani 1 1 d . . . . .
H10 H 0.525763 0.960598 0.707349 0.085 Uiso 1 1 calc R U . . .
C11 C 0.6181(5) 0.8425(3) 0.7557(3) 0.0892(16) Uani 1 1 d . . . . .
H11 H 0.655096 0.873600 0.780558 0.107 Uiso 1 1 calc R U . . .
C12 C 0.7898(3) 0.0253(2) 0.67515(14) 0.0408(7) Uani 1 1 d . . . . .
H12 H 0.846201 -0.006383 0.700990 0.049 Uiso 1 1 calc R U . . .
C13 C 0.6988(3) 0.0685(2) 0.59292(14) 0.0397(7) Uani 1 1 d . . . . .
H13 H 0.679589 0.072955 0.550373 0.048 Uiso 1 1 calc R U . . .
C14 C 0.8915(3) -0.0741(2) 0.51604(15) 0.0444(8) Uani 1 1 d . . . . .
H14 H 0.833799 -0.030637 0.495292 0.053 Uiso 1 1 calc R U . . .
C15 C 0.9807(3) -0.1476(2) 0.47718(15) 0.0435(7) Uani 1 1 d . . . . .
C16 C 0.9955(4) -0.1728(2) 0.41336(17) 0.0555(10) Uani 1 1 d . . . . .
H16 H 0.947786 -0.142893 0.382294 0.067 Uiso 1 1 calc R U . . .
C17 C 1.0951(4) -0.2518(3) 0.40241(18) 0.0584(10) Uani 1 1 d . . . . .
H17 H 1.127582 -0.284989 0.362396 0.070 Uiso 1 1 calc R U . . .
C18 C 1.1352(4) -0.2713(3) 0.4590(2) 0.0668(11) Uani 1 1 d . . . . .
H18 H 1.201817 -0.321602 0.465403 0.080 Uiso 1 1 calc R U . . .
C19 C 0.4009(3) 0.0748(2) 0.84876(15) 0.0456(8) Uani 1 1 d . . . . .
H19 H 0.421441 0.050724 0.890589 0.055 Uiso 1 1 calc R U . . .
C20 C 0.3118(3) 0.1040(2) 0.76622(14) 0.0402(7) Uani 1 1 d . . . . .
H20 H 0.257819 0.103708 0.739129 0.048 Uiso 1 1 calc R U . . .
C21 C 0.2046(3) -0.0155(2) 0.92501(17) 0.0513(8) Uani 1 1 d . . . . .
H21 H 0.236857 0.024202 0.946798 0.062 Uiso 1 1 calc R U . . .
C22 C 0.1341(4) -0.0824(3) 0.96563(18) 0.0561(9) Uani 1 1 d . . . . .
C23 C 0.1060(4) -0.1007(3) 1.03367(19) 0.0672(11) Uani 1 1 d . . . . .
H23 H 0.126485 -0.068186 1.065429 0.081 Uiso 1 1 calc R U . . .
C24 C 0.0405(5) -0.1776(4) 1.0484(2) 0.0893(15) Uani 1 1 d . . . . .
H24 H 0.008700 -0.206459 1.091723 0.107 Uiso 1 1 calc R U . . .
C25 C 0.0325(5) -0.2010(4) 0.9899(3) 0.0963(16) Uani 1 1 d . . . . .
H25 H -0.007361 -0.250429 0.984667 0.116 Uiso 1 1 calc R U . . .
C28 C 0.6153(4) 0.3477(3) 1.06214(16) 0.0541(9) Uani 1 1 d . . . . .
H28 H 0.591632 0.403786 1.033037 0.065 Uiso 1 1 calc R U . . .
C29 C 0.6553(4) 0.3609(3) 1.12100(17) 0.0548(9) Uani 1 1 d . . . . .
C30 C 0.6993(4) 0.2976(4) 1.16915(19) 0.0789(13) Uani 1 1 d . . . . .
H30 H 0.711339 0.227323 1.173729 0.095 Uiso 1 1 calc R U . . .
C31 C 0.7241(5) 0.3620(6) 1.2127(3) 0.111(2) Uani 1 1 d . . . . .
H31 H 0.759016 0.341158 1.250397 0.133 Uiso 1 1 calc R U . . .
C32 C 0.6885(5) 0.4540(6) 1.1894(3) 0.112(2) Uani 1 1 d . . . . .
H32 H 0.691660 0.510628 1.209386 0.134 Uiso 1 1 calc R U . . .
C33 C 0.1550(3) 0.4731(2) 0.68914(16) 0.0476(8) Uani 1 1 d . . . . .
H33 H 0.111538 0.531810 0.709728 0.057 Uiso 1 1 calc R U . . .
C34 C 0.2068(3) 0.3490(2) 0.62766(14) 0.0380(7) Uani 1 1 d . . . . .
H34 H 0.206602 0.303536 0.597232 0.046 Uiso 1 1 calc R U . . .
C35 C -0.0308(3) 0.5499(2) 0.61355(16) 0.0447(7) Uani 1 1 d . . . . .
H35 H 0.000502 0.594309 0.631960 0.054 Uiso 1 1 calc R U . . .
C36 C -0.1360(3) 0.5872(2) 0.58645(16) 0.0463(8) Uani 1 1 d . . . . .
C37 C -0.1994(4) 0.6809(2) 0.57798(17) 0.0542(9) Uani 1 1 d . . . . .
H37 H -0.184488 0.739296 0.590502 0.065 Uiso 1 1 calc R U . . .
C38 C -0.2932(4) 0.6758(3) 0.54663(18) 0.0632(10) Uani 1 1 d . . . . .
H38 H -0.351458 0.729227 0.533714 0.076 Uiso 1 1 calc R U . . .
C39 C -0.2805(4) 0.5782(3) 0.53948(18) 0.0627(10) Uani 1 1 d . . . . .
H39 H -0.331226 0.552233 0.520473 0.075 Uiso 1 1 calc R U . . .
S2A S 0.6911(2) -0.14233(9) 0.95921(6) 0.0720(6) Uani 0.824(3) 1 d D . P A 1
N17A N 0.5682(3) 0.2195(2) 0.89158(15) 0.0420(8) Uiso 0.824(3) 1 d D . P A 1
N18A N 0.4856(4) 0.3064(2) 0.90096(16) 0.0548(10) Uani 0.824(3) 1 d D . P A 1
N19A N 0.5746(3) 0.2688(3) 0.98618(18) 0.0480(9) Uani 0.824(3) 1 d D . P A 1
C2B C 0.6831(4) -0.0545(3) 0.8964(2) 0.0435(12) Uani 0.824(3) 1 d D . P A 1
C26A C 0.4943(4) 0.3360(3) 0.9578(2) 0.0550(12) Uani 0.824(3) 1 d D . P A 1
H26A H 0.450315 0.396260 0.976115 0.066 Uiso 0.824(3) 1 calc R U P A 1
C27A C 0.6180(4) 0.1954(4) 0.94381(19) 0.0517(12) Uani 0.824(3) 1 d D . P A 1
H27A H 0.674726 0.136638 0.950565 0.062 Uiso 0.824(3) 1 calc R U P A 1
S2B S 0.7844(8) -0.1213(5) 0.9388(3) 0.073(3) Uani 0.176(3) 1 d D . P A 2
N17B N 0.5779(16) 0.1909(12) 0.9043(7) 0.0420(8) Uiso 0.176(3) 1 d D . P A 2
N18B N 0.5098(17) 0.1345(12) 0.9524(7) 0.062(5) Uiso 0.176(3) 1 d D . P A 2
N19B N 0.5714(19) 0.2220(15) 1.0051(8) 0.064(7) Uiso 0.176(3) 1 d D . P A 2
C2A C 0.727(2) -0.0447(18) 0.8855(13) 0.0435(12) Uani 0.176(3) 1 d D . P A 2
C26B C 0.6194(14) 0.2506(12) 0.9387(7) 0.023(3) Uiso 0.176(3) 1 d D . P A 2
H26B H 0.667767 0.298234 0.921158 0.027 Uiso 0.176(3) 1 calc R U P A 2
C27B C 0.5037(18) 0.1546(13) 1.0150(8) 0.052(5) Uiso 0.176(3) 1 d D . P A 2
H27B H 0.461578 0.127423 1.056354 0.062 Uiso 0.176(3) 1 calc R U P A 2
O8 O 0.0393(3) 0.7434(2) 0.70383(13) 0.0703(7) Uani 1 1 d . . . . .
N25 N -0.2542(4) 0.4362(2) 0.88661(19) 0.0707(9) Uani 1 1 d . . . . .
N26 N -0.3261(4) 0.5198(2) 0.91739(17) 0.0742(10) Uani 1 1 d . . . . .
N27 N -0.1776(3) 0.5670(2) 0.83938(15) 0.0574(8) Uani 1 1 d . . . . .
N28 N -0.0986(3) 0.6207(2) 0.79262(15) 0.0612(8) Uani 1 1 d . . . . .
C40 C -0.1684(4) 0.4670(3) 0.8406(2) 0.0714(12) Uani 1 1 d . . . . .
H40 H -0.107515 0.425053 0.811595 0.086 Uiso 1 1 calc R U . . .
C41 C -0.2782(5) 0.5966(3) 0.8878(2) 0.0789(13) Uani 1 1 d . . . . .
H41 H -0.309448 0.663113 0.898794 0.095 Uiso 1 1 calc R U . . .
C42 C -0.0966(4) 0.7059(3) 0.8102(2) 0.0643(10) Uani 1 1 d . . . . .
H42 H -0.144311 0.726668 0.852355 0.077 Uiso 1 1 calc R U . . .
C43 C -0.0235(4) 0.7703(3) 0.7673(2) 0.0642(10) Uani 1 1 d . . . . .
C44 C 0.0003(5) 0.8582(3) 0.7787(2) 0.0841(14) Uani 1 1 d . . . . .
H44 H -0.031556 0.893111 0.818031 0.101 Uiso 1 1 calc R U . . .
C45 C 0.0834(5) 0.8865(3) 0.7190(3) 0.0835(14) Uani 1 1 d . . . . .
H45 H 0.117421 0.943778 0.711334 0.100 Uiso 1 1 calc R U . . .
C46 C 0.1035(5) 0.8170(3) 0.6764(2) 0.0801(13) Uani 1 1 d . . . . .
H46 H 0.155156 0.817753 0.632858 0.096 Uiso 1 1 calc R U . . .

loop_
_atom_site_aniso_label
_atom_site_aniso_U_11
_atom_site_aniso_U_22
_atom_site_aniso_U_33
_atom_site_aniso_U_23
_atom_site_aniso_U_13
_atom_site_aniso_U_12
Fe1 0.0314(3) 0.0311(2) 0.0374(2) -0.00488(15) -0.00992(18) -0.00845(17)
Fe2 0.0296(3) 0.0296(2) 0.0357(2) -0.00555(15) -0.01019(18) -0.00707(17)
S1 0.0385(6) 0.0849(6) 0.0761(6) -0.0044(5) -0.0058(5) -0.0241(5)
S3 0.0546(7) 0.0900(6) 0.0468(5) 0.0198(4) -0.0133(4) -0.0172(5)
S4 0.1320(12) 0.0567(5) 0.1024(8) 0.0057(5) -0.0766(8) -0.0428(7)
O1 0.093(2) 0.0391(12) 0.0976(19) -0.0079(12) -0.0473(17) -0.0203(13)
O2 0.0473(17) 0.0727(15) 0.0656(14) -0.0325(12) -0.0230(13) 0.0131(13)
O3 0.082(3) 0.0924(19) 0.0662(16) 0.0120(14) -0.0047(16) -0.0379(18)
O4 0.091(3) 0.0866(19) 0.100(2) -0.0397(16) -0.0271(19) -0.0257(18)
O5 0.0468(17) 0.0572(13) 0.0745(15) -0.0069(11) -0.0272(13) -0.0071(12)
N1 0.0353(18) 0.0656(17) 0.0564(16) -0.0016(12) -0.0144(14) -0.0200(14)
N2 0.066(2) 0.0445(14) 0.0592(16) -0.0006(13) -0.0261(16) -0.0170(14)
N3 0.047(2) 0.0544(15) 0.0393(14) 0.0044(11) -0.0141(13) -0.0096(13)
N4 0.051(2) 0.0472(14) 0.0555(15) -0.0145(12) -0.0209(14) -0.0145(13)
N5 0.0455(18) 0.0286(11) 0.0449(13) -0.0029(9) -0.0207(12) -0.0101(11)
N6 0.0347(16) 0.0267(11) 0.0434(12) -0.0032(9) -0.0162(11) -0.0073(10)
N7 0.0446(17) 0.0279(11) 0.0463(13) -0.0029(9) -0.0182(12) -0.0147(11)
N8 0.054(2) 0.0291(12) 0.0593(15) -0.0037(10) -0.0221(14) -0.0154(12)
N9 0.0343(16) 0.0333(11) 0.0389(12) -0.0094(9) -0.0090(11) -0.0019(11)
N10 0.0334(16) 0.0317(11) 0.0385(12) -0.0046(9) -0.0101(11) -0.0040(10)
N11 0.0368(17) 0.0404(12) 0.0425(13) -0.0122(10) -0.0115(12) 0.0006(11)
N12 0.0404(18) 0.0465(14) 0.0518(15) -0.0221(11) -0.0131(13) 0.0096(12)
N13 0.0361(17) 0.0486(13) 0.0373(12) -0.0048(10) -0.0096(11) -0.0163(12)
N14 0.0317(16) 0.0355(12) 0.0404(12) -0.0012(9) -0.0118(11) -0.0089(11)
N15 0.0340(17) 0.0458(13) 0.0458(14) 0.0033(10) -0.0110(12) -0.0172(12)
N16 0.0409(18) 0.0505(14) 0.0538(16) 0.0093(12) -0.0114(13) -0.0206(13)
N20 0.063(3) 0.073(2) 0.071(2) -0.0241(16) -0.0282(18) -0.0042(18)
N21 0.0319(16) 0.0369(12) 0.0384(12) -0.0082(9) -0.0089(11) -0.0062(11)
N22 0.0406(19) 0.0532(15) 0.0577(16) -0.0244(12) -0.0171(14) -0.0005(13)
N23 0.0250(15) 0.0379(12) 0.0514(14) -0.0108(10) -0.0116(11) -0.0037(11)
N24 0.0349(17) 0.0466(14) 0.0590(16) -0.0070(11) -0.0205(13) -0.0044(12)
C1 0.039(2) 0.0492(17) 0.0423(16) -0.0060(13) -0.0111(15) -0.0051(15)
C3 0.040(2) 0.0466(16) 0.0458(17) -0.0015(13) -0.0198(15) -0.0059(15)
C4 0.042(2) 0.0484(17) 0.0398(15) -0.0069(12) -0.0178(14) -0.0085(15)
C5 0.055(2) 0.0365(15) 0.0498(16) 0.0010(12) -0.0291(16) -0.0176(14)
C6 0.039(2) 0.0311(13) 0.0455(15) -0.0029(11) -0.0168(14) -0.0094(13)
C7 0.050(2) 0.0310(14) 0.0500(16) -0.0039(12) -0.0168(15) -0.0132(14)
C8 0.047(2) 0.0337(14) 0.0602(19) -0.0039(13) -0.0153(16) -0.0129(14)
C9 0.060(3) 0.0369(17) 0.090(3) -0.0020(16) -0.023(2) -0.0038(17)
C10 0.072(3) 0.0277(16) 0.107(3) -0.0086(18) -0.008(3) -0.0099(18)
C11 0.117(5) 0.044(2) 0.129(4) -0.028(2) -0.043(3) -0.033(3)
C12 0.041(2) 0.0384(15) 0.0443(16) -0.0098(12) -0.0155(14) 0.0004(14)
C13 0.039(2) 0.0417(15) 0.0386(15) -0.0080(12) -0.0120(14) -0.0025(14)
C14 0.039(2) 0.0390(15) 0.0521(18) -0.0130(13) -0.0080(15) 0.0001(14)
C15 0.038(2) 0.0422(16) 0.0498(17) -0.0118(13) -0.0086(15) -0.0048(14)
C16 0.060(3) 0.0499(18) 0.0526(19) -0.0185(14) -0.0144(18) 0.0063(17)
C17 0.054(3) 0.061(2) 0.059(2) -0.0285(16) -0.0037(18) -0.0056(19)
C18 0.045(3) 0.073(2) 0.078(3) -0.036(2) -0.015(2) 0.015(2)
C19 0.042(2) 0.0610(18) 0.0386(15) 0.0031(13) -0.0142(15) -0.0187(16)
C20 0.035(2) 0.0468(16) 0.0445(16) 0.0029(12) -0.0158(14) -0.0162(14)
C21 0.037(2) 0.0580(19) 0.057(2) 0.0050(15) -0.0080(16) -0.0135(16)
C22 0.044(2) 0.063(2) 0.057(2) 0.0088(16) -0.0075(17) -0.0144(18)
C23 0.059(3) 0.083(3) 0.055(2) 0.0126(18) -0.0109(19) -0.019(2)
C24 0.082(4) 0.105(3) 0.066(3) 0.029(2) -0.004(3) -0.024(3)
C25 0.104(5) 0.090(3) 0.099(4) 0.019(3) -0.015(3) -0.054(3)
C28 0.051(3) 0.064(2) 0.0506(18) -0.0142(15) -0.0123(17) -0.0123(18)
C29 0.052(3) 0.067(2) 0.0513(18) -0.0252(16) -0.0131(17) -0.0091(18)
C30 0.064(3) 0.111(3) 0.054(2) -0.022(2) -0.013(2) 0.007(3)
C31 0.057(4) 0.212(7) 0.067(3) -0.058(4) -0.029(3) 0.011(4)
C32 0.063(4) 0.190(6) 0.106(4) -0.092(4) -0.017(3) -0.031(4)
C33 0.040(2) 0.0496(17) 0.0574(19) -0.0206(14) -0.0156(16) -0.0032(16)
C34 0.037(2) 0.0368(14) 0.0433(15) -0.0095(11) -0.0126(14) -0.0052(13)
C35 0.037(2) 0.0415(16) 0.0578(18) -0.0072(13) -0.0162(16) -0.0055(14)
C36 0.037(2) 0.0473(17) 0.0552(18) -0.0024(14) -0.0139(16) -0.0071(15)
C37 0.046(2) 0.0477(17) 0.062(2) -0.0002(14) -0.0105(18) 0.0007(16)
C38 0.043(3) 0.072(2) 0.066(2) 0.0033(18) -0.0178(19) 0.0061(19)
C39 0.040(2) 0.087(3) 0.066(2) -0.0015(19) -0.0265(19) -0.009(2)
S2A 0.1117(17) 0.0515(6) 0.0525(7) 0.0090(5) -0.0208(8) -0.0213(7)
N18A 0.057(3) 0.0559(19) 0.0493(18) -0.0153(15) -0.0211(17) 0.0090(17)
N19A 0.049(3) 0.056(2) 0.046(2) -0.0143(18) -0.0181(17) -0.0123(18)
C2B 0.045(4) 0.0375(19) 0.051(2) -0.0110(16) -0.013(3) -0.009(2)
C26A 0.062(3) 0.047(2) 0.052(2) -0.0133(17) -0.011(2) 0.000(2)
C27A 0.056(3) 0.051(3) 0.046(2) -0.0143(18) -0.017(2) 0.006(2)
S2B 0.083(7) 0.067(4) 0.056(3) 0.011(3) -0.011(4) -0.005(4)
C2A 0.045(4) 0.0375(19) 0.051(2) -0.0110(16) -0.013(3) -0.009(2)
O8 0.061(2) 0.0771(17) 0.0699(16) -0.0111(13) -0.0043(14) -0.0172(15)
N25 0.064(3) 0.0625(19) 0.092(2) -0.0175(17) -0.016(2) -0.0207(18)
N26 0.066(3) 0.066(2) 0.086(2) -0.0156(17) 0.0006(19) -0.0180(18)
N27 0.051(2) 0.0590(17) 0.0635(18) -0.0152(14) -0.0065(16) -0.0148(15)
N28 0.046(2) 0.0683(19) 0.0677(19) -0.0170(15) -0.0063(16) -0.0098(16)
C40 0.062(3) 0.068(2) 0.093(3) -0.033(2) -0.014(2) -0.017(2)
C41 0.079(4) 0.068(2) 0.075(3) -0.015(2) 0.015(2) -0.015(2)
C42 0.054(3) 0.069(2) 0.070(2) -0.0224(19) -0.006(2) -0.013(2)
C43 0.051(3) 0.070(2) 0.074(2) -0.0149(19) -0.014(2) -0.011(2)
C44 0.081(4) 0.081(3) 0.095(3) -0.023(2) -0.017(3) -0.021(3)
C45 0.078(4) 0.070(3) 0.109(4) 0.004(3) -0.027(3) -0.030(3)
C46 0.067(3) 0.089(3) 0.083(3) 0.001(2) -0.011(2) -0.025(3)

loop_
_atom_type_symbol
_atom_type_description
_atom_type_scat_dispersion_real
_atom_type_scat_dispersion_imag
_atom_type_scat_source
C C 0.0033 0.0016 'International Tables Vol C Tables 4.2.6.8 and 6.1.1.4'
H H 0.0000 0.0000 'International Tables Vol C Tables 4.2.6.8 and 6.1.1.4'
N N 0.0061 0.0033 'International Tables Vol C Tables 4.2.6.8 and 6.1.1.4'
O O 0.0106 0.0060 'International Tables Vol C Tables 4.2.6.8 and 6.1.1.4'
S S 0.1246 0.1234 'International Tables Vol C Tables 4.2.6.8 and 6.1.1.4'
Fe Fe 0.3463 0.8444 'International Tables Vol C Tables 4.2.6.8 and 6.1.1.4'

loop_
_geom_angle_atom_site_label_1
_geom_angle_atom_site_label_2
_geom_angle_atom_site_label_3
_geom_angle
N1 Fe1 N2 91.34(12)
N1 Fe1 N17A 94.25(13)
N2 Fe1 N17A 90.62(11)
N1 Fe1 N5 88.81(11)
N2 Fe1 N5 177.83(10)
N17A Fe1 N5 87.21(10)
N1 Fe1 N13 177.60(9)
N2 Fe1 N13 90.02(11)
N17A Fe1 N13 87.71(12)
N5 Fe1 N13 89.90(10)
N1 Fe1 N9 90.85(10)
N2 Fe1 N9 94.70(9)
N17A Fe1 N9 172.54(11)
N5 Fe1 N9 87.46(8)
N13 Fe1 N9 87.07(9)
N1 Fe1 N17B 93.6(5)
N2 Fe1 N17B 79.1(4)
N5 Fe1 N17B 98.8(4)
N13 Fe1 N17B 88.6(5)
N9 Fe1 N17B 172.4(4)
N3 Fe2 N4 93.29(10)
N3 Fe2 N21 94.27(10)
N4 Fe2 N21 90.18(10)
N3 Fe2 N6 89.08(9)
N4 Fe2 N6 177.21(9)
N21 Fe2 N6 91.12(9)
N3 Fe2 N10 91.26(10)
N4 Fe2 N10 90.86(10)
N21 Fe2 N10 174.30(8)
N6 Fe2 N10 87.61(8)
N3 Fe2 N14 174.75(10)
N4 Fe2 N14 85.64(9)
N21 Fe2 N14 90.87(9)
N6 Fe2 N14 91.87(8)
N10 Fe2 N14 83.63(9)
C8 O1 C11 105.2(3)
C15 O2 C18 105.6(3)
C22 O3 C25 105.1(3)
C29 O4 C32 105.5(4)
C39 O5 C36 105.6(3)
C1 N1 Fe1 167.5(3)
C2A N2 Fe1 151.0(14)
C2B N2 Fe1 159.5(3)
C3 N3 Fe2 176.8(3)
C4 N4 Fe2 163.0(2)
C5 N5 N6 107.4(2)
C5 N5 Fe1 122.56(18)
N6 N5 Fe1 130.06(16)
C6 N6 N5 107.4(2)
C6 N6 Fe2 128.53(19)
N5 N6 Fe2 124.05(15)
C5 N7 C6 106.2(2)
C5 N7 N8 119.1(2)
C6 N7 N8 134.7(2)
C7 N8 N7 115.0(3)
C12 N9 N10 107.1(2)
C12 N9 Fe1 125.36(19)
N10 N9 Fe1 127.53(17)
C13 N10 N9 107.1(2)
C13 N10 Fe2 127.4(2)
N9 N10 Fe2 125.42(16)
C12 N11 C13 105.4(2)
C12 N11 N12 120.8(2)
C13 N11 N12 133.7(2)
C14 N12 N11 116.2(3)
C19 N13 N14 107.4(2)
C19 N13 Fe1 124.1(2)
N14 N13 Fe1 126.56(18)
C20 N14 N13 106.5(2)
C20 N14 Fe2 127.61(19)
N13 N14 Fe2 125.71(19)
C19 N15 C20 105.0(3)
C19 N15 N16 130.5(2)
C20 N15 N16 124.0(3)
C21 N16 N15 113.8(3)
C28 N20 N19B 137.7(9)
C28 N20 N19A 110.0(3)
C34 N21 N22 106.5(2)
C34 N21 Fe2 127.36(18)
N22 N21 Fe2 125.60(19)
C33 N22 N21 107.0(2)
C34 N23 C33 104.9(3)
C34 N23 N24 122.7(2)
C33 N23 N24 132.3(2)
C35 N24 N23 115.2(3)
N1 C1 S1 179.2(3)
N3 C3 S3 178.0(3)
N4 C4 S4 177.5(3)
N5 C5 N7 109.9(2)
N5 C5 H5 125.1
N7 C5 H5 125.1
N6 C6 N7 109.2(2)
N6 C6 H6 125.4
N7 C6 H6 125.4
N8 C7 C8 120.1(3)
N8 C7 H7 120.0
C8 C7 H7 120.0
C9 C8 O1 109.9(3)
C9 C8 C7 130.2(3)
O1 C8 C7 119.9(3)
C8 C9 C10 107.5(4)
C8 C9 H9 126.3
C10 C9 H9 126.3
C11 C10 C9 105.9(3)
C11 C10 H10 127.1
C9 C10 H10 127.1
C10 C11 O1 111.5(4)
C10 C11 H11 124.3
O1 C11 H11 124.3
N9 C12 N11 110.3(3)
N9 C12 H12 124.8
N11 C12 H12 124.8
N10 C13 N11 110.0(2)
N10 C13 H13 125.0
N11 C13 H13 125.0
N12 C14 C15 121.5(3)
N12 C14 H14 119.3
C15 C14 H14 119.3
C16 C15 O2 109.9(3)
C16 C15 C14 131.3(3)
O2 C15 C14 118.7(3)
C15 C16 C17 106.8(3)
C15 C16 H16 126.6
C17 C16 H16 126.6
C18 C17 C16 107.1(3)
C18 C17 H17 126.5
C16 C17 H17 126.5
C17 C18 O2 110.6(3)
C17 C18 H18 124.7
O2 C18 H18 124.7
N13 C19 N15 110.2(3)
N13 C19 H19 124.9
N15 C19 H19 124.9
N14 C20 N15 110.9(3)
N14 C20 H20 124.5
N15 C20 H20 124.5
N16 C21 C22 122.7(3)
N16 C21 H21 118.6
C22 C21 H21 118.6
O3 C22 C23 110.4(3)
O3 C22 C21 120.1(3)
C23 C22 C21 129.4(4)
C22 C23 C24 107.2(4)
C22 C23 H23 126.4
C24 C23 H23 126.4
C25 C24 C23 106.3(4)
C25 C24 H24 126.8
C23 C24 H24 126.8
C24 C25 O3 110.9(4)
C24 C25 H25 124.5
O3 C25 H25 124.5
N20 C28 C29 120.5(3)
N20 C28 H28 119.8
C29 C28 H28 119.8
C30 C29 O4 111.2(3)
C30 C29 C28 133.9(4)
O4 C29 C28 114.8(3)
C29 C30 C31 104.7(5)
C29 C30 H30 127.6
C31 C30 H30 127.6
C32 C31 C30 106.7(4)
C32 C31 H31 126.6
C30 C31 H31 126.6
C31 C32 O4 111.8(5)
C31 C32 H32 124.1
O4 C32 H32 124.1
N22 C33 N23 110.4(3)
N22 C33 H33 124.8
N23 C33 H33 124.8
N21 C34 N23 111.2(2)
N21 C34 H34 124.4
N23 C34 H34 124.4
N24 C35 C36 121.1(3)
N24 C35 H35 119.5
C36 C35 H35 119.5
C37 C36 O5 109.7(3)
C37 C36 C35 131.0(3)
O5 C36 C35 119.3(3)
C36 C37 C38 107.6(3)
C36 C37 H37 126.2
C38 C37 H37 126.2
C39 C38 C37 105.1(3)
C39 C38 H38 127.5
C37 C38 H38 127.5
C38 C39 O5 112.0(3)
C38 C39 H39 124.0
O5 C39 H39 124.0
C27A N17A N18A 109.4(3)
C27A N17A Fe1 123.2(3)
N18A N17A Fe1 125.7(2)
C26A N18A N17A 105.3(3)
C27A N19A C26A 105.6(3)
C27A N19A N20 121.5(3)
C26A N19A N20 132.8(3)
N2 C2B S2A 178.7(5)
N18A C26A N19A 111.0(3)
N18A C26A H26A 124.5
N19A C26A H26A 124.5
N17A C27A N19A 108.6(4)
N17A C27A H27A 125.7
N19A C27A H27A 125.7
N18B N17B C26B 107.2(12)
N18B N17B Fe1 120.7(10)
C26B N17B Fe1 130.0(11)
C27B N18B N17B 112.1(15)
C27B N19B N20 131.1(14)
C27B N19B C26B 116.2(14)
N20 N19B C26B 112.4(13)
N2 C2A S2B 175(2)
N19B C26B N17B 101.6(13)
N19B C26B H26B 129.2
N17B C26B H26B 129.2
N19B C27B N18B 102.9(15)
N19B C27B H27B 128.5
N18B C27B H27B 128.5
C43 O8 C46 105.8(3)
C40 N25 N26 106.8(3)
C41 N26 N25 106.6(3)
C40 N27 C41 104.0(4)
C40 N27 N28 123.5(3)
C41 N27 N28 132.3(3)
C42 N28 N27 115.0(3)
N25 C40 N27 111.7(4)
N25 C40 H40 124.2
N27 C40 H40 124.2
N26 C41 N27 110.9(4)
N26 C41 H41 124.5
N27 C41 H41 124.5
N28 C42 C43 121.5(4)
N28 C42 H42 119.2
C43 C42 H42 119.2
C44 C43 O8 109.8(4)
C44 C43 C42 130.9(4)
O8 C43 C42 119.3(3)
C43 C44 C45 106.1(4)
C43 C44 H44 127.0
C45 C44 H44 127.0
C46 C45 C44 107.0(4)
C46 C45 H45 126.5
C44 C45 H45 126.5
C45 C46 O8 111.3(4)
C45 C46 H46 124.3
O8 C46 H46 124.3

loop_
_geom_bond_atom_site_label_1
_geom_bond_atom_site_label_2
_geom_bond_distance
Fe1 N1 2.092(3)
Fe1 N2 2.135(3)
Fe1 N17A 2.152(3)
Fe1 N5 2.170(2)
Fe1 N13 2.185(3)
Fe1 N9 2.188(2)
Fe1 N17B 2.227(12)
Fe2 N3 2.106(3)
Fe2 N4 2.129(3)
Fe2 N21 2.186(2)
Fe2 N6 2.214(2)
Fe2 N10 2.243(2)
Fe2 N14 2.254(2)
S1 C1 1.628(4)
S3 C3 1.649(3)
S4 C4 1.634(3)
O1 C8 1.354(4)
O1 C11 1.375(4)
O2 C15 1.357(4)
O2 C18 1.375(4)
O3 C22 1.336(5)
O3 C25 1.396(5)
O4 C29 1.362(4)
O4 C32 1.367(6)
O5 C39 1.359(4)
O5 C36 1.374(4)
N1 C1 1.156(4)
N2 C2A 1.099(13)
N2 C2B 1.178(4)
N3 C3 1.155(4)
N4 C4 1.151(4)
N5 C5 1.306(3)
N5 N6 1.374(3)
N6 C6 1.312(3)
N7 C5 1.343(3)
N7 C6 1.354(4)
N7 N8 1.415(3)
N8 C7 1.269(4)
N9 C12 1.308(4)
N9 N10 1.381(3)
N10 C13 1.313(4)
N11 C12 1.352(3)
N11 C13 1.354(4)
N11 N12 1.401(3)
N12 C14 1.269(4)
N13 C19 1.311(4)
N13 N14 1.380(3)
N14 C20 1.304(4)
N15 C19 1.347(4)
N15 C20 1.352(4)
N15 N16 1.411(3)
N16 C21 1.276(4)
N20 C28 1.241(4)
N20 N19B 1.355(14)
N20 N19A 1.450(4)
N21 C34 1.300(4)
N21 N22 1.394(3)
N22 C33 1.296(4)
N23 C34 1.338(4)
N23 C33 1.360(4)
N23 N24 1.406(3)
N24 C35 1.270(4)
C5 H5 0.9400
C6 H6 0.9400
C7 C8 1.440(4)
C7 H7 0.9400
C8 C9 1.330(4)
C9 C10 1.411(5)
C9 H9 0.9400
C10 C11 1.307(6)
C10 H10 0.9400
C11 H11 0.9400
C12 H12 0.9400
C13 H13 0.9400
C14 C15 1.434(4)
C14 H14 0.9400
C15 C16 1.351(4)
C16 C17 1.396(5)
C16 H16 0.9400
C17 C18 1.324(5)
C17 H17 0.9400
C18 H18 0.9400
C19 H19 0.9400
C20 H20 0.9400
C21 C22 1.420(5)
C21 H21 0.9400
C22 C23 1.345(5)
C23 C24 1.403(6)
C23 H23 0.9400
C24 C25 1.308(6)
C24 H24 0.9400
C25 H25 0.9400
C28 C29 1.440(5)
C28 H28 0.9400
C29 C30 1.342(5)
C30 C31 1.456(7)
C30 H30 0.9400
C31 C32 1.302(8)
C31 H31 0.9400
C32 H32 0.9400
C33 H33 0.9400
C34 H34 0.9400
C35 C36 1.436(5)
C35 H35 0.9400
C36 C37 1.345(4)
C37 C38 1.422(5)
C37 H37 0.9400
C38 C39 1.340(5)
C38 H38 0.9400
C39 H39 0.9400
S2A C2B 1.642(4)
N17A C27A 1.308(5)
N17A N18A 1.357(4)
N18A C26A 1.313(5)
N19A C27A 1.343(5)
N19A C26A 1.343(5)
C26A H26A 0.9400
C27A H27A 0.9400
S2B C2A 1.576(13)
N17B N18B 1.373(15)
N17B C26B 1.385(15)
N18B C27B 1.324(16)
N19B C27B 1.319(16)
N19B C26B 1.370(15)
C26B H26B 0.9400
C27B H27B 0.9400
O8 C43 1.371(5)
O8 C46 1.375(5)
N25 C40 1.298(5)
N25 N26 1.383(4)
N26 C41 1.314(5)
N27 C40 1.352(5)
N27 C41 1.354(5)
N27 N28 1.411(4)
N28 C42 1.278(4)
C40 H40 0.9400
C41 H41 0.9400
C42 C43 1.431(6)
C42 H42 0.9400
C43 C44 1.364(6)
C44 C45 1.426(7)
C44 H44 0.9400
C45 C46 1.320(6)
C45 H45 0.9400
C46 H46 0.9400

loop_
_platon_squeeze_void_nr
_platon_squeeze_void_average_x
_platon_squeeze_void_average_y
_platon_squeeze_void_average_z
_platon_squeeze_void_volume
_platon_squeeze_void_count_electrons
_platon_squeeze_void_content
1 0.000 0.500 1.000 212 50 ' '
